data_2205555
loop_
_publ_author_name
'Gu, Wei-Jin'
'Li, Yi-Zhi'
'Pan, Yi'
'Liu, San-Hui'

_publ_section_title Dimethyl[4-methyl-2,6-bis(phenyliminomethyl)phenolato-\k^2^<i>N</i>,<i>O</i>]gallium(III)
_journal_issue 4
_journal_name_full 'Acta Crystallographica Section E'
_journal_page_first m614
_journal_page_last m615
_journal_paper_doi 10.1107/S1600536805005702
_journal_volume 61
_journal_year 2005
_chemical_formula_iupac '[Ga (C H3)2 (C21 H17 N2 O)]'
_chemical_formula_moiety 'C23 H23 Ga N2 O'
_chemical_formula_sum 'C23 H23 Ga N2 O'
_chemical_formula_weight 413.15
_chemical_melting_point 445.5(5)
_chemical_name_systematic
;
Dimethyl[4-methyl-2,6-bis(phenyliminomethyl)phenolato-\k^2^N,O]gallium(III)
;
_space_group_IT_number 14
_symmetry_cell_setting monoclinic
_symmetry_space_group_name_Hall '-P 2ybc'
_symmetry_space_group_name_H-M 'P 1 21/c 1'
_atom_sites_solution_hydrogens geom
_atom_sites_solution_primary direct
_atom_sites_solution_secondary difmap
_cell_angle_alpha 90.00
_cell_angle_beta 95.040(10)
_cell_angle_gamma 90.00
_cell_formula_units_Z 4
_cell_length_a 9.4980(10)
_cell_length_b 13.0280(10)
_cell_length_c 16.598(2)
_cell_measurement_reflns_used 3581
_cell_measurement_temperature 293(2)
_cell_measurement_theta_max 25.43
_cell_measurement_theta_min 2.46
_cell_volume 2045.9(4)
_computing_cell_refinement 'SAINT (Bruker, 2000)'
_computing_data_collection 'SMART (Bruker, 2000)'
_computing_data_reduction SAINT
_computing_molecular_graphics SHELXTL
_computing_publication_material SHELXTL
_computing_structure_refinement SHELXTL
_computing_structure_solution 'SHELXTL (Bruker, 2000)'
_diffrn_ambient_temperature 293(2)
_diffrn_measured_fraction_theta_full 0.998
_diffrn_measured_fraction_theta_max 0.998
_diffrn_measurement_device_type 'Bruker SMART APEX CCD area-detector'
_diffrn_measurement_method '\f and \w'
_diffrn_radiation_monochromator graphite
_diffrn_radiation_source 'sealed tube'
_diffrn_radiation_type MoK\a
_diffrn_radiation_wavelength 0.71073
_diffrn_reflns_av_R_equivalents 0.0684
_diffrn_reflns_av_sigmaI/netI 0.0660
_diffrn_reflns_limit_h_max 11
_diffrn_reflns_limit_h_min -11
_diffrn_reflns_limit_k_max 16
_diffrn_reflns_limit_k_min -14
_diffrn_reflns_limit_l_max 17
_diffrn_reflns_limit_l_min -20
_diffrn_reflns_number 10679
_diffrn_reflns_theta_full 26.00
_diffrn_reflns_theta_max 26.00
_diffrn_reflns_theta_min 1.99
_diffrn_standards_decay_% 0
_diffrn_standards_interval_count 0
_diffrn_standards_interval_time 0
_diffrn_standards_number 0
_exptl_absorpt_coefficient_mu 1.359
_exptl_absorpt_correction_T_max 0.76
_exptl_absorpt_correction_T_min 0.73
_exptl_absorpt_correction_type multi-scan
_exptl_absorpt_process_details '(SADABS; Bruker, 2000)'
_exptl_crystal_colour orange
_exptl_crystal_density_diffrn 1.341
_exptl_crystal_density_method 'not measured'
_exptl_crystal_description block
_exptl_crystal_F_000 856
_exptl_crystal_size_max 0.30
_exptl_crystal_size_mid 0.20
_exptl_crystal_size_min 0.20
_refine_diff_density_max 0.421
_refine_diff_density_min -0.259
_refine_ls_extinction_method none
_refine_ls_goodness_of_fit_ref 1.045
_refine_ls_hydrogen_treatment constr
_refine_ls_matrix_type full
_refine_ls_number_parameters 247
_refine_ls_number_reflns 4013
_refine_ls_number_restraints 0
_refine_ls_restrained_S_all 1.045
_refine_ls_R_factor_all 0.0564
_refine_ls_R_factor_gt 0.0374
_refine_ls_shift/su_max 0.001
_refine_ls_shift/su_mean 0.000
_refine_ls_structure_factor_coef Fsqd
_refine_ls_weighting_details 'calc w = 1/[\s^2^(Fo^2^)+(0.025P)^2^] where P = (Fo^2^+2Fc^2^)/3'
_refine_ls_weighting_scheme calc
_refine_ls_wR_factor_gt 0.0824
_refine_ls_wR_factor_ref 0.0849
_reflns_number_gt 2790
_reflns_number_total 4013
_reflns_threshold_expression I>2\s(I)
_cod_data_source_file ng6095.cif
_cod_data_source_block I
_cod_depositor_comments
;
The following automatic conversions were performed:

'_chemical_melting_point' value '445-446 K' was changed to '445.5(5)'
- the average value was taken and precision was estimated.

Automatic conversion script
Id: cif_fix_values 1646 2011-03-28 12:23:43Z adriana 

The following automatic conversions were performed:

'_chemical_melting_point' value '445-446 K' was changed to '445.5(5)'
- the average value was taken and precision was estimated.

Automatic conversion script
Id: cif_fix_values 1715 2011-07-08 13:25:40Z adriana 
;
_cod_original_sg_symbol_H-M 'P 21/c  '
_cod_database_code 2205555
_cod_database_fobs_code 2205555

loop_
_symmetry_equiv_pos_as_xyz
'x, y, z'
'-x, y+1/2, -z+1/2'
'-x, -y, -z'
'x, -y-1/2, z-1/2'

loop_
_atom_site_label
_atom_site_fract_x
_atom_site_fract_y
_atom_site_fract_z
_atom_site_U_iso_or_equiv
_atom_site_adp_type
_atom_site_calc_flag
_atom_site_refinement_flags
_atom_site_occupancy
_atom_site_type_symbol
Ga1 0.78024(3) 0.75831(2) 0.628870(17) 0.04878(12) Uani d . 1 Ga
N1 0.6536(2) 0.31899(18) 0.65541(13) 0.0539(6) Uani d . 1 N
N2 0.6321(2) 0.79903(16) 0.53757(12) 0.0448(5) Uani d . 1 N
O1 0.72893(16) 0.61912(14) 0.61645(10) 0.0526(5) Uani d . 1 O
C1 0.5964(2) 0.5882(2) 0.60463(14) 0.0437(6) Uani d . 1 C
C2 0.5619(2) 0.4868(2) 0.62280(13) 0.0446(6) Uani d . 1 C
C3 0.4217(2) 0.4536(2) 0.61086(14) 0.0487(6) Uani d . 1 C
H3 0.4002 0.3864 0.6240 0.058 Uiso calc R 1 H
C4 0.3137(2) 0.5177(2) 0.58017(15) 0.0494(7) Uani d . 1 C
C5 0.3481(2) 0.6151(2) 0.55922(14) 0.0476(7) Uani d . 1 C
H5 0.2766 0.6581 0.5372 0.057 Uiso calc R 1 H
C6 0.4870(2) 0.6532(2) 0.56944(14) 0.0426(6) Uani d . 1 C
C7 0.5152(3) 0.74829(19) 0.53112(15) 0.0467(6) Uani d . 1 C
H7 0.4413 0.7766 0.4979 0.056 Uiso calc R 1 H
C8 0.6748(3) 0.4142(2) 0.64799(14) 0.0502(6) Uani d . 1 C
H8 0.7662 0.4392 0.6590 0.060 Uiso calc R 1 H
C9 0.1642(2) 0.4768(2) 0.56474(18) 0.0671(8) Uani d . 1 C
H9A 0.0988 0.5331 0.5614 0.101 Uiso calc R 1 H
H9B 0.1438 0.4322 0.6083 0.101 Uiso calc R 1 H
H9C 0.1555 0.4392 0.5148 0.101 Uiso calc R 1 H
C10 0.7705(3) 0.2511(2) 0.67014(16) 0.0527(7) Uani d . 1 C
C11 0.8939(3) 0.2606(2) 0.63267(18) 0.0644(8) Uani d . 1 C
H11 0.9058 0.3163 0.5989 0.077 Uiso calc R 1 H
C12 0.9994(3) 0.1887(3) 0.6446(2) 0.0804(10) Uani d . 1 C
H12 1.0820 0.1957 0.6189 0.096 Uiso calc R 1 H
C13 0.9830(4) 0.1068(3) 0.6944(2) 0.0913(12) Uani d . 1 C
H13 1.0544 0.0581 0.7026 0.110 Uiso calc R 1 H
C14 0.8617(4) 0.0966(3) 0.7320(2) 0.0869(11) Uani d . 1 C
H14 0.8507 0.0411 0.7661 0.104 Uiso calc R 1 H
C15 0.7560(3) 0.1682(3) 0.71943(18) 0.0692(8) Uani d . 1 C
H15 0.6732 0.1602 0.7448 0.083 Uiso calc R 1 H
C16 0.6476(2) 0.8856(2) 0.48622(15) 0.0466(6) Uani d . 1 C
C17 0.5937(3) 0.8856(2) 0.40631(16) 0.0591(8) Uani d . 1 C
H17 0.5443 0.8288 0.3848 0.071 Uiso d R 1 H
C18 0.6131(3) 0.9698(3) 0.35853(19) 0.0713(9) Uani d . 1 C
H18 0.5750 0.9704 0.3050 0.086 Uiso calc R 1 H
C19 0.6888(3) 1.0535(3) 0.3896(2) 0.0738(9) Uani d . 1 C
H19 0.7019 1.1102 0.3571 0.089 Uiso calc R 1 H
C20 0.7439(3) 1.0526(3) 0.4679(2) 0.0686(8) Uani d . 1 C
H20 0.7955 1.1088 0.4887 0.082 Uiso calc R 1 H
C21 0.7244(3) 0.9701(2) 0.51637(17) 0.0587(7) Uani d . 1 C
H21 0.7627 0.9704 0.5699 0.070 Uiso calc R 1 H
C22 0.9699(3) 0.7731(2) 0.5952(2) 0.0765(9) Uani d . 1 C
H22A 1.0349 0.7342 0.6307 0.115 Uiso calc R 1 H
H22B 0.9965 0.8442 0.5973 0.115 Uiso calc R 1 H
H22C 0.9720 0.7483 0.5408 0.115 Uiso calc R 1 H
C23 0.7033(3) 0.8119(3) 0.72503(17) 0.0764(9) Uani d . 1 C
H23A 0.6106 0.7841 0.7289 0.115 Uiso calc R 1 H
H23B 0.6976 0.8854 0.7216 0.115 Uiso calc R 1 H
H23C 0.7637 0.7928 0.7720 0.115 Uiso calc R 1 H

loop_
_atom_site_aniso_label
_atom_site_aniso_U_11
_atom_site_aniso_U_22
_atom_site_aniso_U_33
_atom_site_aniso_U_12
_atom_site_aniso_U_13
_atom_site_aniso_U_23
Ga1 0.04450(17) 0.0514(2) 0.04959(18) -0.00698(14) -0.00096(12) 0.00031(14)
N1 0.0504(13) 0.0501(16) 0.0598(14) -0.0072(12) -0.0026(11) 0.0045(12)
N2 0.0413(12) 0.0460(14) 0.0464(12) -0.0020(10) 0.0007(9) -0.0015(10)
O1 0.0377(9) 0.0480(12) 0.0708(12) -0.0045(8) -0.0030(8) 0.0034(9)
C1 0.0440(14) 0.0471(17) 0.0401(14) -0.0055(12) 0.0040(11) -0.0049(12)
C2 0.0428(13) 0.0513(17) 0.0395(14) -0.0048(12) 0.0016(11) -0.0026(12)
C3 0.0499(15) 0.0519(17) 0.0446(15) -0.0120(13) 0.0057(12) -0.0025(13)
C4 0.0401(14) 0.061(2) 0.0469(15) -0.0080(13) 0.0050(12) -0.0038(14)
C5 0.0378(14) 0.0594(19) 0.0453(14) 0.0029(12) 0.0011(11) 0.0004(13)
C6 0.0388(13) 0.0479(16) 0.0409(14) -0.0029(12) 0.0020(11) 0.0007(12)
C7 0.0449(14) 0.0499(18) 0.0448(14) 0.0035(13) 0.0000(11) -0.0018(13)
C8 0.0461(14) 0.0532(19) 0.0503(15) -0.0085(13) -0.0018(12) 0.0009(14)
C9 0.0443(15) 0.081(2) 0.0749(19) -0.0165(15) 0.0004(14) -0.0025(17)
C10 0.0511(16) 0.0540(19) 0.0507(15) -0.0065(14) -0.0090(12) 0.0021(14)
C11 0.0573(17) 0.067(2) 0.0680(18) -0.0016(15) -0.0022(15) 0.0069(16)
C12 0.064(2) 0.090(3) 0.085(2) 0.013(2) -0.0031(18) 0.002(2)
C13 0.091(3) 0.081(3) 0.096(3) 0.031(2) -0.023(2) -0.005(2)
C14 0.104(3) 0.067(2) 0.086(2) 0.006(2) -0.016(2) 0.0185(19)
C15 0.075(2) 0.059(2) 0.071(2) -0.0053(17) -0.0032(16) 0.0084(17)
C16 0.0414(13) 0.0470(17) 0.0512(16) 0.0005(12) 0.0028(12) 0.0028(13)
C17 0.0601(17) 0.064(2) 0.0526(17) -0.0114(15) -0.0005(14) 0.0059(15)
C18 0.074(2) 0.078(3) 0.0602(19) -0.0053(18) -0.0001(16) 0.0168(18)
C19 0.070(2) 0.062(2) 0.091(3) -0.0008(17) 0.0147(18) 0.0220(19)
C20 0.0650(18) 0.055(2) 0.086(2) -0.0095(15) 0.0057(17) 0.0005(18)
C21 0.0583(16) 0.055(2) 0.0616(17) -0.0063(14) -0.0009(14) -0.0010(15)
C22 0.0492(16) 0.080(2) 0.100(2) -0.0112(15) 0.0052(16) 0.021(2)
C23 0.097(2) 0.078(3) 0.0532(18) 0.0047(19) 0.0024(17) -0.0060(16)

loop_
_atom_type_symbol
_atom_type_description
_atom_type_scat_dispersion_real
_atom_type_scat_dispersion_imag
_atom_type_scat_source
C C 0.0033 0.0016 'International Tables Vol C Tables 4.2.6.8 and 6.1.1.4'
H H 0.0000 0.0000 'International Tables Vol C Tables 4.2.6.8 and 6.1.1.4'
N N 0.0061 0.0033 'International Tables Vol C Tables 4.2.6.8 and 6.1.1.4'
O O 0.0106 0.0060 'International Tables Vol C Tables 4.2.6.8 and 6.1.1.4'
Ga Ga 0.2307 1.6083 'International Tables Vol C Tables 4.2.6.8 and 6.1.1.4'

loop_
_geom_angle_atom_site_label_1
_geom_angle_atom_site_label_2
_geom_angle_atom_site_label_3
_geom_angle
_geom_angle_publ_flag
O1 Ga1 C22 107.56(11) y
O1 Ga1 C23 108.87(11) y
O1 Ga1 N2 90.81(8) y
N2 Ga1 C22 110.83(11) y
N2 Ga1 C23 103.40(11) y
C22 Ga1 C23 128.77(14) y
C8 N1 C10 119.8(2) ?
C7 N2 C16 119.2(2) ?
C7 N2 Ga1 117.39(17) ?
C16 N2 Ga1 123.14(15) ?
C1 O1 Ga1 122.94(16) ?
O1 C1 C2 119.6(2) ?
O1 C1 C6 122.1(2) ?
C2 C1 C6 118.2(2) ?
C3 C2 C1 119.9(2) ?
C3 C2 C8 120.4(3) ?
C1 C2 C8 119.4(2) ?
C4 C3 C2 122.2(3) ?
C4 C3 H3 118.9 ?
C2 C3 H3 118.9 ?
C5 C4 C3 117.9(2) ?
C5 C4 C9 121.7(2) ?
C3 C4 C9 120.2(3) ?
C4 C5 C6 122.8(2) ?
C4 C5 H5 118.6 ?
C6 C5 H5 118.6 ?
C5 C6 C1 118.8(2) ?
C5 C6 C7 117.6(2) ?
C1 C6 C7 122.6(2) ?
N2 C7 C6 127.0(2) ?
N2 C7 H7 116.5 ?
C6 C7 H7 116.5 ?
N1 C8 C2 122.9(2) ?
N1 C8 H8 118.6 ?
C2 C8 H8 118.6 ?
C4 C9 H9A 109.5 ?
C4 C9 H9B 109.5 ?
H9A C9 H9B 109.5 ?
C4 C9 H9C 109.5 ?
H9A C9 H9C 109.5 ?
H9B C9 H9C 109.5 ?
C15 C10 C11 118.2(3) ?
C15 C10 N1 118.4(3) ?
C11 C10 N1 123.2(3) ?
C12 C11 C10 120.8(3) ?
C12 C11 H11 119.6 ?
C10 C11 H11 119.6 ?
C13 C12 C11 119.9(3) ?
C13 C12 H12 120.0 ?
C11 C12 H12 120.0 ?
C14 C13 C12 119.9(3) ?
C14 C13 H13 120.0 ?
C12 C13 H13 120.0 ?
C13 C14 C15 120.0(3) ?
C13 C14 H14 120.0 ?
C15 C14 H14 120.0 ?
C10 C15 C14 121.1(3) ?
C10 C15 H15 119.5 ?
C14 C15 H15 119.5 ?
C17 C16 C21 119.0(3) ?
C17 C16 N2 121.7(2) ?
C21 C16 N2 119.3(2) ?
C18 C17 C16 119.8(3) ?
C18 C17 H17 120.1 ?
C16 C17 H17 120.1 ?
C17 C18 C19 120.4(3) ?
C17 C18 H18 119.8 ?
C19 C18 H18 119.8 ?
C20 C19 C18 119.7(3) ?
C20 C19 H19 120.1 ?
C18 C19 H19 120.1 ?
C19 C20 C21 120.6(3) ?
C19 C20 H20 119.7 ?
C21 C20 H20 119.7 ?
C20 C21 C16 120.4(3) ?
C20 C21 H21 119.8 ?
C16 C21 H21 119.8 ?
Ga1 C22 H22A 109.5 ?
Ga1 C22 H22B 109.5 ?
H22A C22 H22B 109.5 ?
Ga1 C22 H22C 109.5 ?
H22A C22 H22C 109.5 ?
H22B C22 H22C 109.5 ?
Ga1 C23 H23A 109.5 ?
Ga1 C23 H23B 109.5 ?
H23A C23 H23B 109.5 ?
Ga1 C23 H23C 109.5 ?
H23A C23 H23C 109.5 ?
H23B C23 H23C 109.5 ?

loop_
_geom_bond_atom_site_label_1
_geom_bond_atom_site_label_2
_geom_bond_distance
_geom_bond_publ_flag
Ga1 O1 1.8843(18) y
Ga1 N2 2.045(2) y
Ga1 C22 1.942(3) y
Ga1 C23 1.943(3) y
N1 C8 1.264(3) ?
N1 C10 1.423(3) ?
N2 C7 1.289(3) ?
N2 C16 1.429(3) ?
O1 C1 1.319(3) ?
C1 C2 1.401(3) ?
C1 C6 1.425(3) ?
C2 C3 1.397(3) ?
C2 C8 1.463(3) ?
C3 C4 1.384(4) ?
C3 H3 0.9300 ?
C4 C5 1.363(4) ?
C4 C9 1.517(3) ?
C5 C6 1.406(3) ?
C5 H5 0.9300 ?
C6 C7 1.428(3) ?
C7 H7 0.9300 ?
C8 H8 0.9300 ?
C9 H9A 0.9600 ?
C9 H9B 0.9600 ?
C9 H9C 0.9600 ?
C10 C15 1.370(4) ?
C10 C11 1.380(4) ?
C11 C12 1.373(4) ?
C11 H11 0.9300 ?
C12 C13 1.366(5) ?
C12 H12 0.9300 ?
C13 C14 1.364(4) ?
C13 H13 0.9300 ?
C14 C15 1.373(4) ?
C14 H14 0.9300 ?
C15 H15 0.9300 ?
C16 C17 1.379(3) ?
C16 C21 1.389(4) ?
C17 C18 1.375(4) ?
C17 H17 0.9300 ?
C18 C19 1.380(4) ?
C18 H18 0.9300 ?
C19 C20 1.358(4) ?
C19 H19 0.9300 ?
C20 C21 1.365(4) ?
C20 H20 0.9300 ?
C21 H21 0.9300 ?
C22 H22A 0.9600 ?
C22 H22B 0.9600 ?
C22 H22C 0.9600 ?
C23 H23A 0.9600 ?
C23 H23B 0.9600 ?
C23 H23C 0.9600 ?
